data_4072741
loop_
_publ_author_name
'Ma, Guibin'
'McDonald, Robert'
'Ferguson, Michael'
'Cavell, Ronald G.'
'Patrick, Brian O.'
'James, Brian R.'
'Hu, Thomas Q.'

_publ_section_title
;
 Ruthenium(II) Diphosphine/Diamine/Diimine Complexes and Catalyzed
 Hydrogen-Transfer to Ketones
;
_journal_issue 4
_journal_name_full Organometallics
_journal_page_first 846
_journal_paper_doi 10.1021/om060987z
_journal_volume 26
_journal_year 2007
_chemical_formula_moiety 'C30 H36 Cl2 N2 P2 Ru'
_chemical_formula_sum 'C30 H36 Cl2 N2 P2 Ru'
_chemical_formula_weight 658.52
_chemical_name_systematic
;
 ?
;
_space_group_IT_number 14
_symmetry_cell_setting monoclinic
_symmetry_space_group_name_Hall '-P 2ybc'
_symmetry_space_group_name_H-M 'P 1 21/c 1'
_atom_sites_solution_hydrogens geom
_atom_sites_solution_primary direct
_atom_sites_solution_secondary difmap
_audit_creation_method 'manual editing of SHELXL template'
_cell_angle_alpha 90.00
_cell_angle_beta 111.750(3)
_cell_angle_gamma 90.00
_cell_formula_units_Z 4
_cell_length_a 13.5384(10)
_cell_length_b 12.8507(7)
_cell_length_c 18.1221(12)
_cell_measurement_reflns_used 16447
_cell_measurement_temperature 173(2)
_cell_measurement_theta_max 27.87
_cell_measurement_theta_min 2.27
_cell_volume 2928.4(3)
_computing_structure_refinement 'SHELXL-97 (Sheldrick, 1997)'
_diffrn_ambient_temperature 173(2)
_diffrn_measured_fraction_theta_full 0.949
_diffrn_measured_fraction_theta_max 0.949
_diffrn_measurement_device_type 'Rigaku/ADSC CCD'
_diffrn_measurement_method 'area detector'
_diffrn_radiation_monochromator graphite
_diffrn_radiation_source 'fine-focus sealed tube'
_diffrn_radiation_type MoK\a
_diffrn_radiation_wavelength 0.71069
_diffrn_reflns_av_R_equivalents 0.0000
_diffrn_reflns_av_sigmaI/netI 0.0930
_diffrn_reflns_limit_h_max 16
_diffrn_reflns_limit_h_min -17
_diffrn_reflns_limit_k_max 14
_diffrn_reflns_limit_k_min -16
_diffrn_reflns_limit_l_max 22
_diffrn_reflns_limit_l_min -21
_diffrn_reflns_number 6633
_diffrn_reflns_theta_full 27.87
_diffrn_reflns_theta_max 27.87
_diffrn_reflns_theta_min 2.27
_exptl_absorpt_coefficient_mu 0.850
_exptl_absorpt_correction_T_max 0.919
_exptl_absorpt_correction_T_min 0.719
_exptl_absorpt_correction_type multi-scan
_exptl_crystal_colour colour
_exptl_crystal_density_diffrn 1.494
_exptl_crystal_density_method 'not measured'
_exptl_crystal_description block
_exptl_crystal_F_000 1352
_exptl_crystal_size_max 0.30
_exptl_crystal_size_mid 0.20
_exptl_crystal_size_min 0.10
_refine_diff_density_max 0.772
_refine_diff_density_min -1.153
_refine_diff_density_rms 0.169
_refine_ls_extinction_method none
_refine_ls_goodness_of_fit_ref 1.137
_refine_ls_hydrogen_treatment mixed
_refine_ls_matrix_type full
_refine_ls_number_parameters 350
_refine_ls_number_reflns 6633
_refine_ls_number_restraints 0
_refine_ls_restrained_S_all 1.137
_refine_ls_R_factor_all 0.0586
_refine_ls_R_factor_gt 0.0452
_refine_ls_shift/su_max 0.001
_refine_ls_shift/su_mean 0.000
_refine_ls_structure_factor_coef Fsqd
_refine_ls_weighting_details 'calc w=1/[\s^2^(Fo^2^)+(0.0509P)^2^+0.0000P] where P=(Fo^2^+2Fc^2^)/3'
_refine_ls_weighting_scheme calc
_refine_ls_wR_factor_gt 0.1386
_refine_ls_wR_factor_ref 0.1513
_reflns_number_gt 5254
_reflns_number_total 6633
_reflns_threshold_expression I>2\s(I)
_cod_data_source_file om060987zsi20061205_090309.cif
_cod_data_source_block bj391
_cod_original_sg_symbol_H-M 'P 21/c'
_cod_database_code 4072741

loop_
_symmetry_equiv_pos_as_xyz
'x, y, z'
'-x, y+1/2, -z+1/2'
'-x, -y, -z'
'x, -y-1/2, z-1/2'

loop_
_atom_site_label
_atom_site_type_symbol
_atom_site_fract_x
_atom_site_fract_y
_atom_site_fract_z
_atom_site_U_iso_or_equiv
_atom_site_adp_type
_atom_site_occupancy
_atom_site_symmetry_multiplicity
_atom_site_calc_flag
_atom_site_refinement_flags
Ru1 Ru 0.76979(2) 0.06775(2) 0.344147(18) 0.01162(12) Uani 1 1 d .
Cl1 Cl 0.60444(8) 0.14299(8) 0.34160(7) 0.0221(2) Uani 1 1 d .
Cl2 Cl 0.95527(7) 0.02847(8) 0.36921(6) 0.0188(2) Uani 1 1 d .
P1 P 0.71724(8) 0.08482(8) 0.20927(6) 0.0127(2) Uani 1 1 d .
P2 P 0.69480(8) -0.09213(8) 0.33954(6) 0.0145(2) Uani 1 1 d .
N1 N 0.8274(3) 0.2281(3) 0.3644(2) 0.0180(7) Uani 1 1 d .
N2 N 0.8209(3) 0.0792(3) 0.4725(2) 0.0162(7) Uani 1 1 d .
C1 C 0.8898(4) 0.2453(4) 0.4501(3) 0.0299(11) Uani 1 1 d .
H1A H 0.8932 0.3206 0.4622 0.036 Uiso 1 1 calc R
H1B H 0.9633 0.2194 0.4636 0.036 Uiso 1 1 calc R
C2 C 0.8381(5) 0.1890(4) 0.4982(3) 0.0344(12) Uani 1 1 d .
H2A H 0.8839 0.1926 0.5552 0.041 Uiso 1 1 calc R
H2B H 0.7691 0.2221 0.4910 0.041 Uiso 1 1 calc R
C3 C 0.5727(3) 0.0788(3) 0.1494(3) 0.0186(9) Uani 1 1 d .
H3A H 0.5338 0.1069 0.1817 0.022 Uiso 1 1 calc R
H3B H 0.5575 0.1247 0.1026 0.022 Uiso 1 1 calc R
C4 C 0.5289(3) -0.0311(4) 0.1199(3) 0.0245(10) Uani 1 1 d .
H4A H 0.4506 -0.0293 0.1037 0.029 Uiso 1 1 calc R
H4B H 0.5446 -0.0471 0.0720 0.029 Uiso 1 1 calc R
C5 C 0.5716(3) -0.1192(3) 0.1789(3) 0.0221(9) Uani 1 1 d .
H5A H 0.6473 -0.1299 0.1871 0.027 Uiso 1 1 calc R
H5B H 0.5330 -0.1837 0.1547 0.027 Uiso 1 1 calc R
C6 C 0.5633(3) -0.1048(3) 0.2609(3) 0.0198(9) Uani 1 1 d .
H6A H 0.5261 -0.1654 0.2723 0.024 Uiso 1 1 calc R
H6B H 0.5209 -0.0418 0.2600 0.024 Uiso 1 1 calc R
C7 C 0.7521(3) 0.2174(3) 0.1890(2) 0.0182(8) Uani 1 1 d .
C8 C 0.8592(3) 0.2377(3) 0.2030(2) 0.0199(9) Uani 1 1 d .
H8 H 0.9093 0.1825 0.2179 0.024 Uiso 1 1 calc R
C9 C 0.8926(4) 0.3376(3) 0.1954(3) 0.0220(9) Uani 1 1 d .
H9 H 0.9657 0.3506 0.2061 0.026 Uiso 1 1 calc R
C10 C 0.8201(4) 0.4190(3) 0.1724(3) 0.0266(10) Uani 1 1 d .
H10 H 0.8430 0.4872 0.1664 0.032 Uiso 1 1 calc R
C11 C 0.7148(4) 0.4000(4) 0.1584(3) 0.0294(11) Uani 1 1 d .
H11 H 0.6651 0.4555 0.1428 0.035 Uiso 1 1 calc R
C12 C 0.6801(4) 0.2998(3) 0.1670(3) 0.0236(9) Uani 1 1 d .
H12 H 0.6073 0.2879 0.1578 0.028 Uiso 1 1 calc R
C13 C 0.7735(3) 0.0158(3) 0.1446(2) 0.0173(8) Uani 1 1 d .
C14 C 0.8503(4) -0.0611(3) 0.1738(3) 0.0226(9) Uani 1 1 d .
H14 H 0.8725 -0.0823 0.2277 0.027 Uiso 1 1 calc R
C15 C 0.8942(4) -0.1066(4) 0.1235(3) 0.0329(12) Uani 1 1 d .
H15 H 0.9478 -0.1581 0.1440 0.039 Uiso 1 1 calc R
C16 C 0.8621(4) -0.0791(4) 0.0451(3) 0.0327(12) Uani 1 1 d .
H16 H 0.8925 -0.1119 0.0115 0.039 Uiso 1 1 calc R
C17 C 0.7850(4) -0.0033(4) 0.0150(3) 0.0323(11) Uani 1 1 d .
H17 H 0.7618 0.0162 -0.0394 0.039 Uiso 1 1 calc R
C18 C 0.7420(4) 0.0438(4) 0.0650(3) 0.0263(10) Uani 1 1 d .
H18 H 0.6898 0.0964 0.0445 0.032 Uiso 1 1 calc R
C19 C 0.7565(3) -0.2177(3) 0.3326(2) 0.0154(8) Uani 1 1 d .
C20 C 0.6929(4) -0.3083(4) 0.3067(3) 0.0267(10) Uani 1 1 d .
H20 H 0.6178 -0.3035 0.2900 0.032 Uiso 1 1 calc R
C21 C 0.7403(4) -0.4036(4) 0.3058(3) 0.0302(11) Uani 1 1 d .
H21 H 0.6971 -0.4636 0.2876 0.036 Uiso 1 1 calc R
C22 C 0.8490(4) -0.4124(3) 0.3310(3) 0.0280(11) Uani 1 1 d .
H22 H 0.8809 -0.4783 0.3313 0.034 Uiso 1 1 calc R
C23 C 0.9115(4) -0.3246(3) 0.3559(3) 0.0238(9) Uani 1 1 d .
H23 H 0.9866 -0.3302 0.3726 0.029 Uiso 1 1 calc R
C24 C 0.8651(3) -0.2276(3) 0.3565(3) 0.0201(9) Uani 1 1 d .
H24 H 0.9090 -0.1679 0.3737 0.024 Uiso 1 1 calc R
C25 C 0.6702(4) -0.1194(3) 0.4316(3) 0.0221(9) Uani 1 1 d .
C26 C 0.7527(5) -0.1563(4) 0.4991(3) 0.0395(13) Uani 1 1 d .
H26 H 0.8204 -0.1699 0.4967 0.047 Uiso 1 1 calc R
C27 C 0.7369(6) -0.1732(4) 0.5692(4) 0.0532(18) Uani 1 1 d .
H27 H 0.7942 -0.1955 0.6154 0.064 Uiso 1 1 calc R
C28 C 0.6371(6) -0.1574(4) 0.5716(4) 0.0479(17) Uani 1 1 d .
H28 H 0.6249 -0.1726 0.6188 0.058 Uiso 1 1 calc R
C29 C 0.5557(5) -0.1202(5) 0.5066(4) 0.0433(15) Uani 1 1 d .
H29 H 0.4876 -0.1086 0.5090 0.052 Uiso 1 1 calc R
C30 C 0.5728(4) -0.0994(4) 0.4370(3) 0.0316(11) Uani 1 1 d .
H30 H 0.5169 -0.0711 0.3926 0.038 Uiso 1 1 calc R
H31 H 0.764(4) 0.043(4) 0.489(3) 0.027(14) Uiso 1 1 d .
H32 H 0.879(4) 0.039(3) 0.501(3) 0.013(11) Uiso 1 1 d .
H33 H 0.860(4) 0.250(4) 0.334(3) 0.021(13) Uiso 1 1 d .
H34 H 0.772(6) 0.264(7) 0.356(5) 0.09(3) Uiso 1 1 d .

loop_
_atom_site_aniso_label
_atom_site_aniso_U_11
_atom_site_aniso_U_22
_atom_site_aniso_U_33
_atom_site_aniso_U_23
_atom_site_aniso_U_13
_atom_site_aniso_U_12
Ru1 0.01161(17) 0.01274(18) 0.01151(19) 0.00007(11) 0.00546(13) 0.00045(11)
Cl1 0.0177(5) 0.0226(5) 0.0281(6) -0.0017(4) 0.0109(4) 0.0057(4)
Cl2 0.0125(4) 0.0240(5) 0.0191(5) -0.0012(4) 0.0050(4) 0.0016(4)
P1 0.0111(5) 0.0158(5) 0.0107(5) -0.0002(4) 0.0035(4) -0.0006(4)
P2 0.0142(5) 0.0144(5) 0.0168(5) 0.0002(4) 0.0080(4) -0.0002(4)
N1 0.027(2) 0.0120(16) 0.0151(18) -0.0012(13) 0.0079(16) -0.0045(15)
N2 0.0194(17) 0.0193(17) 0.0101(17) 0.0032(13) 0.0060(14) 0.0030(14)
C1 0.044(3) 0.026(2) 0.016(2) -0.0103(18) 0.007(2) -0.018(2)
C2 0.056(3) 0.031(3) 0.020(2) -0.006(2) 0.018(2) -0.009(2)
C3 0.0124(19) 0.022(2) 0.017(2) 0.0034(16) 0.0009(16) 0.0007(16)
C4 0.017(2) 0.031(2) 0.020(2) -0.0008(19) -0.0008(17) -0.0082(18)
C5 0.018(2) 0.024(2) 0.024(2) -0.0053(18) 0.0071(18) -0.0097(17)
C6 0.017(2) 0.019(2) 0.023(2) -0.0021(17) 0.0084(17) -0.0048(16)
C7 0.0183(19) 0.024(2) 0.013(2) 0.0020(16) 0.0057(16) 0.0030(17)
C8 0.020(2) 0.026(2) 0.014(2) -0.0013(16) 0.0073(17) -0.0040(17)
C9 0.025(2) 0.028(2) 0.016(2) -0.0034(17) 0.0116(18) -0.0110(19)
C10 0.041(3) 0.022(2) 0.022(2) -0.0027(18) 0.017(2) -0.011(2)
C11 0.036(3) 0.019(2) 0.034(3) 0.0066(19) 0.013(2) 0.003(2)
C12 0.021(2) 0.019(2) 0.033(3) 0.0036(18) 0.0128(19) 0.0019(17)
C13 0.017(2) 0.021(2) 0.015(2) -0.0038(16) 0.0067(16) -0.0023(16)
C14 0.022(2) 0.029(2) 0.015(2) -0.0022(17) 0.0044(18) 0.0040(18)
C15 0.030(3) 0.039(3) 0.029(3) -0.006(2) 0.009(2) 0.012(2)
C16 0.031(3) 0.046(3) 0.028(3) -0.010(2) 0.018(2) 0.003(2)
C17 0.037(3) 0.041(3) 0.021(3) 0.001(2) 0.013(2) 0.003(2)
C18 0.029(2) 0.030(2) 0.019(2) 0.0026(19) 0.0081(19) 0.010(2)
C19 0.022(2) 0.0130(18) 0.015(2) 0.0041(15) 0.0119(17) -0.0007(15)
C20 0.023(2) 0.023(2) 0.034(3) -0.0039(19) 0.010(2) -0.0035(18)
C21 0.039(3) 0.015(2) 0.036(3) -0.0048(19) 0.013(2) -0.003(2)
C22 0.044(3) 0.017(2) 0.026(3) 0.0010(18) 0.016(2) 0.009(2)
C23 0.027(2) 0.021(2) 0.027(2) 0.0012(18) 0.014(2) 0.0053(18)
C24 0.024(2) 0.018(2) 0.021(2) -0.0011(17) 0.0109(18) -0.0010(17)
C25 0.033(2) 0.0116(19) 0.027(2) -0.0045(17) 0.018(2) -0.0068(17)
C26 0.060(4) 0.033(3) 0.032(3) 0.012(2) 0.023(3) 0.019(3)
C27 0.099(6) 0.035(3) 0.032(3) 0.013(2) 0.032(4) 0.016(3)
C28 0.104(6) 0.022(3) 0.041(3) -0.003(2) 0.053(4) -0.012(3)
C29 0.053(3) 0.050(3) 0.045(4) -0.023(3) 0.039(3) -0.026(3)
C30 0.029(3) 0.042(3) 0.030(3) -0.011(2) 0.019(2) -0.013(2)

loop_
_atom_type_symbol
_atom_type_description
_atom_type_scat_dispersion_real
_atom_type_scat_dispersion_imag
_atom_type_scat_source
C C 0.0033 0.0016 'International Tables Vol C Tables 4.2.6.8 and 6.1.1.4'
H H 0.0000 0.0000 'International Tables Vol C Tables 4.2.6.8 and 6.1.1.4'
N N 0.0061 0.0033 'International Tables Vol C Tables 4.2.6.8 and 6.1.1.4'
P P 0.1023 0.0942 'International Tables Vol C Tables 4.2.6.8 and 6.1.1.4'
Cl Cl 0.1484 0.1585 'International Tables Vol C Tables 4.2.6.8 and 6.1.1.4'
Ru Ru -1.2594 0.8363 'International Tables Vol C Tables 4.2.6.8 and 6.1.1.4'

loop_
_geom_angle_atom_site_label_1
_geom_angle_atom_site_label_2
_geom_angle_atom_site_label_3
_geom_angle
N2 Ru1 N1 78.70(13)
N2 Ru1 P2 93.49(10)
N1 Ru1 P2 169.18(11)
N2 Ru1 P1 170.62(10)
N1 Ru1 P1 92.27(10)
P2 Ru1 P1 95.12(4)
N2 Ru1 Cl1 85.33(10)
N1 Ru1 Cl1 84.05(11)
P2 Ru1 Cl1 87.89(4)
P1 Ru1 Cl1 91.26(4)
N2 Ru1 Cl2 85.26(10)
N1 Ru1 Cl2 83.41(11)
P2 Ru1 Cl2 103.57(4)
P1 Ru1 Cl2 96.33(4)
Cl1 Ru1 Cl2 165.58(4)
C7 P1 C13 96.93(19)
C7 P1 C3 102.43(19)
C13 P1 C3 101.68(19)
C7 P1 Ru1 107.51(14)
C13 P1 Ru1 126.47(14)
C3 P1 Ru1 117.64(15)
C6 P2 C19 101.74(19)
C6 P2 C25 103.7(2)
C19 P2 C25 97.67(18)
C6 P2 Ru1 113.60(14)
C19 P2 Ru1 125.77(13)
C25 P2 Ru1 111.35(14)
C1 N1 Ru1 110.2(3)
C1 N1 H33 113(3)
Ru1 N1 H33 115(3)
C1 N1 H34 104(6)
Ru1 N1 H34 104(6)
H33 N1 H34 110(6)
C2 N2 Ru1 110.6(3)
C2 N2 H31 113(3)
Ru1 N2 H31 108(3)
C2 N2 H32 111(3)
Ru1 N2 H32 116(3)
H31 N2 H32 99(4)
N1 C1 C2 109.3(4)
N1 C1 H1A 109.8
C2 C1 H1A 109.8
N1 C1 H1B 109.8
C2 C1 H1B 109.8
H1A C1 H1B 108.3
N2 C2 C1 109.4(4)
N2 C2 H2A 109.8
C1 C2 H2A 109.8
N2 C2 H2B 109.8
C1 C2 H2B 109.8
H2A C2 H2B 108.2
C4 C3 P1 115.3(3)
C4 C3 H3A 108.5
P1 C3 H3A 108.5
C4 C3 H3B 108.5
P1 C3 H3B 108.5
H3A C3 H3B 107.5
C5 C4 C3 116.1(4)
C5 C4 H4A 108.3
C3 C4 H4A 108.3
C5 C4 H4B 108.3
C3 C4 H4B 108.3
H4A C4 H4B 107.4
C4 C5 C6 116.4(4)
C4 C5 H5A 108.2
C6 C5 H5A 108.2
C4 C5 H5B 108.2
C6 C5 H5B 108.2
H5A C5 H5B 107.3
C5 C6 P2 111.4(3)
C5 C6 H6A 109.3
P2 C6 H6A 109.3
C5 C6 H6B 109.3
P2 C6 H6B 109.3
H6A C6 H6B 108.0
C12 C7 C8 118.5(4)
C12 C7 P1 123.8(3)
C8 C7 P1 117.5(3)
C9 C8 C7 120.7(4)
C9 C8 H8 119.7
C7 C8 H8 119.7
C8 C9 C10 120.4(4)
C8 C9 H9 119.8
C10 C9 H9 119.8
C11 C10 C9 119.5(4)
C11 C10 H10 120.3
C9 C10 H10 120.3
C10 C11 C12 120.8(4)
C10 C11 H11 119.6
C12 C11 H11 119.6
C7 C12 C11 120.2(4)
C7 C12 H12 119.9
C11 C12 H12 119.9
C14 C13 C18 118.5(4)
C14 C13 P1 121.8(3)
C18 C13 P1 119.6(3)
C13 C14 C15 119.4(4)
C13 C14 H14 120.3
C15 C14 H14 120.3
C16 C15 C14 121.6(5)
C16 C15 H15 119.2
C14 C15 H15 119.2
C15 C16 C17 119.6(5)
C15 C16 H16 120.2
C17 C16 H16 120.2
C16 C17 C18 119.2(5)
C16 C17 H17 120.4
C18 C17 H17 120.4
C17 C18 C13 121.6(4)
C17 C18 H18 119.2
C13 C18 H18 119.2
C24 C19 C20 118.3(4)
C24 C19 P2 121.2(3)
C20 C19 P2 120.4(3)
C21 C20 C19 120.1(4)
C21 C20 H20 119.9
C19 C20 H20 119.9
C22 C21 C20 120.8(4)
C22 C21 H21 119.6
C20 C21 H21 119.6
C21 C22 C23 119.5(4)
C21 C22 H22 120.3
C23 C22 H22 120.3
C22 C23 C24 120.5(4)
C22 C23 H23 119.7
C24 C23 H23 119.7
C19 C24 C23 120.7(4)
C19 C24 H24 119.6
C23 C24 H24 119.6
C30 C25 C26 118.3(5)
C30 C25 P2 121.6(4)
C26 C25 P2 120.0(4)
C27 C26 C25 120.8(6)
C27 C26 H26 119.6
C25 C26 H26 119.6
C26 C27 C28 119.4(6)
C26 C27 H27 120.3
C28 C27 H27 120.3
C29 C28 C27 120.7(5)
C29 C28 H28 119.7
C27 C28 H28 119.7
C28 C29 C30 119.8(6)
C28 C29 H29 120.1
C30 C29 H29 120.1
C25 C30 C29 120.9(5)
C25 C30 H30 119.6
C29 C30 H30 119.6

loop_
_geom_bond_atom_site_label_1
_geom_bond_atom_site_label_2
_geom_bond_distance
Ru1 N2 2.173(3)
Ru1 N1 2.186(3)
Ru1 P2 2.2796(11)
Ru1 P1 2.2890(11)
Ru1 Cl1 2.4232(10)
Ru1 Cl2 2.4333(10)
P1 C7 1.841(4)
P1 C13 1.844(4)
P1 C3 1.854(4)
P2 C6 1.829(4)
P2 C19 1.843(4)
P2 C25 1.852(5)
N1 C1 1.484(6)
N1 H33 0.87(5)
N1 H34 0.84(8)
N2 C2 1.477(6)
N2 H31 1.03(5)
N2 H32 0.92(5)
C1 C2 1.492(7)
C1 H1A 0.9900
C1 H1B 0.9900
C2 H2A 0.9900
C2 H2B 0.9900
C3 C4 1.548(6)
C3 H3A 0.9900
C3 H3B 0.9900
C4 C5 1.517(6)
C4 H4A 0.9900
C4 H4B 0.9900
C5 C6 1.542(6)
C5 H5A 0.9900
C5 H5B 0.9900
C6 H6A 0.9900
C6 H6B 0.9900
C7 C12 1.394(6)
C7 C8 1.400(6)
C8 C9 1.385(6)
C8 H8 0.9500
C9 C10 1.388(7)
C9 H9 0.9500
C10 C11 1.373(7)
C10 H10 0.9500
C11 C12 1.399(6)
C11 H11 0.9500
C12 H12 0.9500
C13 C14 1.389(6)
C13 C18 1.391(6)
C14 C15 1.389(7)
C14 H14 0.9500
C15 C16 1.370(7)
C15 H15 0.9500
C16 C17 1.383(7)
C16 H16 0.9500
C17 C18 1.385(7)
C17 H17 0.9500
C18 H18 0.9500
C19 C24 1.376(6)
C19 C20 1.420(6)
C20 C21 1.385(7)
C20 H20 0.9500
C21 C22 1.374(7)
C21 H21 0.9500
C22 C23 1.382(7)
C22 H22 0.9500
C23 C24 1.397(6)
C23 H23 0.9500
C24 H24 0.9500
C25 C30 1.382(7)
C25 C26 1.398(7)
C26 C27 1.382(8)
C26 H26 0.9500
C27 C28 1.384(10)
C27 H27 0.9500
C28 C29 1.366(9)
C28 H28 0.9500
C29 C30 1.390(7)
C29 H29 0.9500
C30 H30 0.9500

loop_
_geom_torsion_atom_site_label_1
_geom_torsion_atom_site_label_2
_geom_torsion_atom_site_label_3
_geom_torsion_atom_site_label_4
_geom_torsion
N2 Ru1 P1 C7 17.0(6)
N1 Ru1 P1 C7 1.34(18)
P2 Ru1 P1 C7 173.43(14)
Cl1 Ru1 P1 C7 85.43(14)
Cl2 Ru1 P1 C7 -82.27(14)
N2 Ru1 P1 C13 129.9(6)
N1 Ru1 P1 C13 114.3(2)
P2 Ru1 P1 C13 -73.58(17)
Cl1 Ru1 P1 C13 -161.57(17)
Cl2 Ru1 P1 C13 30.72(17)
N2 Ru1 P1 C3 -97.9(6)
N1 Ru1 P1 C3 -113.50(19)
P2 Ru1 P1 C3 58.59(16)
Cl1 Ru1 P1 C3 -29.40(16)
Cl2 Ru1 P1 C3 162.89(15)
N2 Ru1 P2 C6 135.09(18)
N1 Ru1 P2 C6 91.7(6)
P1 Ru1 P2 C6 -41.17(16)
Cl1 Ru1 P2 C6 49.91(16)
Cl2 Ru1 P2 C6 -138.95(16)
N2 Ru1 P2 C19 -98.86(19)
N1 Ru1 P2 C19 -142.2(6)
P1 Ru1 P2 C19 84.88(17)
Cl1 Ru1 P2 C19 175.95(17)
Cl2 Ru1 P2 C19 -12.91(17)
N2 Ru1 P2 C25 18.41(19)
N1 Ru1 P2 C25 -25.0(6)
P1 Ru1 P2 C25 -157.85(17)
Cl1 Ru1 P2 C25 -66.78(17)
Cl2 Ru1 P2 C25 104.37(17)
N2 Ru1 N1 C1 13.5(3)
P2 Ru1 N1 C1 57.8(7)
P1 Ru1 N1 C1 -169.1(3)
Cl1 Ru1 N1 C1 99.9(3)
Cl2 Ru1 N1 C1 -73.0(3)
N1 Ru1 N2 C2 14.3(3)
P2 Ru1 N2 C2 -158.2(3)
P1 Ru1 N2 C2 -1.7(8)
Cl1 Ru1 N2 C2 -70.6(3)
Cl2 Ru1 N2 C2 98.5(3)
Ru1 N1 C1 C2 -39.0(5)
Ru1 N2 C2 C1 -39.8(5)
N1 C1 C2 N2 52.3(6)
C7 P1 C3 C4 151.6(3)
C13 P1 C3 C4 51.7(4)
Ru1 P1 C3 C4 -90.8(3)
P1 C3 C4 C5 41.0(5)
C3 C4 C5 C6 53.1(5)
C4 C5 C6 P2 -113.1(4)
C19 P2 C6 C5 -61.0(3)
C25 P2 C6 C5 -162.0(3)
Ru1 P2 C6 C5 77.0(3)
C13 P1 C7 C12 129.6(4)
C3 P1 C7 C12 26.0(4)
Ru1 P1 C7 C12 -98.6(4)
C13 P1 C7 C8 -55.9(4)
C3 P1 C7 C8 -159.5(3)
Ru1 P1 C7 C8 75.9(3)
C12 C7 C8 C9 0.2(6)
P1 C7 C8 C9 -174.6(3)
C7 C8 C9 C10 -1.1(7)
C8 C9 C10 C11 1.0(7)
C9 C10 C11 C12 -0.1(8)
C8 C7 C12 C11 0.8(7)
P1 C7 C12 C11 175.2(4)
C10 C11 C12 C7 -0.8(8)
C7 P1 C13 C14 123.0(4)
C3 P1 C13 C14 -132.7(4)
Ru1 P1 C13 C14 5.2(4)
C7 P1 C13 C18 -54.3(4)
C3 P1 C13 C18 50.0(4)
Ru1 P1 C13 C18 -172.1(3)
C18 C13 C14 C15 0.9(7)
P1 C13 C14 C15 -176.5(4)
C13 C14 C15 C16 -1.4(8)
C14 C15 C16 C17 0.8(8)
C15 C16 C17 C18 0.3(8)
C16 C17 C18 C13 -0.8(8)
C14 C13 C18 C17 0.2(7)
P1 C13 C18 C17 177.6(4)
C6 P2 C19 C24 153.5(3)
C25 P2 C19 C24 -100.7(4)
Ru1 P2 C19 C24 22.7(4)
C6 P2 C19 C20 -30.4(4)
C25 P2 C19 C20 75.5(4)
Ru1 P2 C19 C20 -161.2(3)
C24 C19 C20 C21 -0.1(7)
P2 C19 C20 C21 -176.3(4)
C19 C20 C21 C22 1.0(8)
C20 C21 C22 C23 -1.4(8)
C21 C22 C23 C24 0.9(7)
C20 C19 C24 C23 -0.4(6)
P2 C19 C24 C23 175.8(3)
C22 C23 C24 C19 0.1(7)
C6 P2 C25 C30 -28.0(4)
C19 P2 C25 C30 -132.2(4)
Ru1 P2 C25 C30 94.5(4)
C6 P2 C25 C26 155.2(4)
C19 P2 C25 C26 51.1(4)
Ru1 P2 C25 C26 -82.2(4)
C30 C25 C26 C27 0.6(8)
P2 C25 C26 C27 177.4(5)
C25 C26 C27 C28 2.6(9)
C26 C27 C28 C29 -3.4(9)
C27 C28 C29 C30 1.0(8)
C26 C25 C30 C29 -3.1(7)
P2 C25 C30 C29 -179.9(4)
C28 C29 C30 C25 2.4(8)
